data_7228515
loop_
_publ_author_name
'Zhang, Qinghua'
'Wang, Kangcai'
'Jin, Yunhe'
'Jiang, Linhai'
'Wang, Zhi'

_publ_section_title
;
 Construction of Hydrothermally Stable Beryllium Phosphite Open-Frameworks
 with High Proton Conductivity
;
_journal_name_full CrystEngComm
_journal_paper_doi 10.1039/C7CE00948H
_journal_year 2017
_chemical_formula_moiety 'Be3 H4 O12 P4, 2(C3 H5 N2)'
_chemical_formula_sum 'C6 H14 Be3 N4 O12 P4'
_chemical_formula_weight 485.12
_space_group_crystal_system triclinic
_space_group_IT_number 2
_space_group_name_Hall '-P 1'
_space_group_name_H-M_alt 'P -1'
_symmetry_space_group_name_Hall '-P 1'
_symmetry_space_group_name_H-M 'P -1'
_atom_sites_solution_hydrogens mixed
_atom_sites_solution_primary direct
_audit_creation_date 2016-06-22
_audit_creation_method
;
Olex2 1.2
(compiled 2016.02.19 svn.r3266 for OlexSys, GUI svn.r5155)
;
_audit_update_record
;
2017-05-18 deposited with the CCDC.
2017-06-15 downloaded from the CCDC.
;
_cell_angle_alpha 96.149(3)
_cell_angle_beta 95.184(3)
_cell_angle_gamma 111.344(3)
_cell_formula_units_Z 2
_cell_length_a 8.3233(5)
_cell_length_b 8.4561(6)
_cell_length_c 13.3101(8)
_cell_measurement_reflns_used 9901
_cell_measurement_temperature 296.15
_cell_measurement_theta_max 27.59
_cell_measurement_theta_min 2.65
_cell_volume 859.02(10)
_computing_cell_refinement 'SAINT v7.68A (Bruker, 2009)'
_computing_data_reduction 'SAINT v7.68A (Bruker, 2009)'
_computing_molecular_graphics 'Olex2 (Dolomanov et al., 2009)'
_computing_publication_material 'Olex2 (Dolomanov et al., 2009)'
_computing_structure_refinement 'ShelXL (Sheldrick, 2015)'
_computing_structure_solution 'ShelXT (Sheldrick, 2015)'
_diffrn_ambient_temperature 296.15
_diffrn_measured_fraction_theta_full 0.993
_diffrn_measured_fraction_theta_max 0.990
_diffrn_measurement_device_type 'Bruker APEX-II CCD'
_diffrn_measurement_method '\f and \w scans'
_diffrn_radiation_monochromator graphite
_diffrn_radiation_type MoK\a
_diffrn_radiation_wavelength 0.71073
_diffrn_reflns_av_R_equivalents 0.0204
_diffrn_reflns_av_unetI/netI 0.0192
_diffrn_reflns_Laue_measured_fraction_full 0.993
_diffrn_reflns_Laue_measured_fraction_max 0.990
_diffrn_reflns_limit_h_max 10
_diffrn_reflns_limit_h_min -10
_diffrn_reflns_limit_k_max 10
_diffrn_reflns_limit_k_min -10
_diffrn_reflns_limit_l_max 17
_diffrn_reflns_limit_l_min -17
_diffrn_reflns_number 14302
_diffrn_reflns_point_group_measured_fraction_full 0.993
_diffrn_reflns_point_group_measured_fraction_max 0.990
_diffrn_reflns_theta_full 25.242
_diffrn_reflns_theta_max 27.587
_diffrn_reflns_theta_min 1.554
_diffrn_standards_number 0
_exptl_absorpt_coefficient_mu 0.512
_exptl_absorpt_correction_T_max 0.7456
_exptl_absorpt_correction_T_min 0.6803
_exptl_absorpt_correction_type multi-scan
_exptl_absorpt_process_details
;
SADABS-2008/1 (Bruker,2008) was used for absorption correction.
wR2(int) was 0.0485 before and 0.0368 after correction.
The Ratio of minimum to maximum transmission is 0.9124.
The \l/2 correction factor is 0.0015.
;
_exptl_crystal_colour 'clear whiteish colourless'
_exptl_crystal_colour_lustre clear
_exptl_crystal_colour_modifier whiteish
_exptl_crystal_colour_primary colourless
_exptl_crystal_density_diffrn 1.876
_exptl_crystal_description block
_exptl_crystal_F_000 492
_exptl_crystal_size_max 0.24
_exptl_crystal_size_mid 0.22
_exptl_crystal_size_min 0.2
_refine_diff_density_max 0.891
_refine_diff_density_min -0.787
_refine_diff_density_rms 0.105
_refine_ls_extinction_method none
_refine_ls_goodness_of_fit_ref 1.119
_refine_ls_hydrogen_treatment mixed
_refine_ls_matrix_type full
_refine_ls_number_parameters 284
_refine_ls_number_reflns 3943
_refine_ls_number_restraints 81
_refine_ls_restrained_S_all 1.140
_refine_ls_R_factor_all 0.0599
_refine_ls_R_factor_gt 0.0583
_refine_ls_shift/su_max 0.000
_refine_ls_shift/su_mean 0.000
_refine_ls_structure_factor_coef Fsqd
_refine_ls_weighting_details 'w=1/[\s^2^(Fo^2^)+(0.0352P)^2^+3.9593P] where P=(Fo^2^+2Fc^2^)/3'
_refine_ls_weighting_scheme calc
_refine_ls_wR_factor_gt 0.1400
_refine_ls_wR_factor_ref 0.1412
_reflns_Friedel_coverage 0.000
_reflns_number_gt 3792
_reflns_number_total 3943
_reflns_threshold_expression 'I > 2\s(I)'
_cod_data_source_file c7ce00948h2.cif
_cod_data_source_block mo_2016313_0m
_cod_database_code 7228515
_shelx_space_group_comment
;
The symmetry employed for this shelxl refinement is uniquely defined
by the following loop, which should always be used as a source of
symmetry information in preference to the above space-group names.
They are only intended as comments.
;
_olex2_refinement_description
;
1. Fixed Uiso
 At 1.2 times of:
  All H(H,H) groups, All C(H) groups, All N(H) groups
2. Restrained distances
 P1-H1
 1.3 with sigma of 0.02
3. Restrained planarity
 C4, C5, C6, N3, N4
 with sigma of 0.1
 C1, C2, C3, N1, N2
 with sigma of 0.1
4. Rigid bond restraints
 All non-hydrogen atoms
 with sigma for 1-2 distances of 0.01 and sigma for 1-3 distances of 0.01
5. Uiso/Uaniso restraints and constraints
Uanis(C6) \\sim Ueq: with sigma of 0.005 and sigma for terminal atoms of 0.01
Uanis(N4) \\sim Ueq: with sigma of 0.005 and sigma for terminal atoms of 0.01
6.a Aromatic/amide H refined with riding coordinates:
 C1(H1A), C2(H2A), C3(H3A), C4(H4A), C5(H5), C6(H6), N3(H3B), N4(H4B)
;
_shelx_shelxl_version_number 2014/7
_olex2_submission_special_instructions 'No special instructions were received'

loop_
_space_group_symop_operation_xyz
'x, y, z'
'-x, -y, -z'

loop_
_atom_site_label
_atom_site_type_symbol
_atom_site_fract_x
_atom_site_fract_y
_atom_site_fract_z
_atom_site_U_iso_or_equiv
_atom_site_adp_type
_atom_site_occupancy
_atom_site_site_symmetry_order
_atom_site_calc_flag
_atom_site_refinement_flags_posn
_atom_site_refinement_flags_adp
Be1 Be 0.4550(6) 0.6331(6) 0.3909(3) 0.0195(8) Uani 1 1 d . U
Be2 Be -0.2400(6) 0.2257(5) 0.2482(3) 0.0177(8) Uani 1 1 d . U
Be3 Be 0.3534(6) 0.5411(6) 0.1008(3) 0.0197(8) Uani 1 1 d . U
O1 O 0.3056(4) 0.7114(4) 0.6487(2) 0.0293(6) Uani 1 1 d . U
O2 O 0.4325(4) 0.4871(4) 0.6207(2) 0.0304(6) Uani 1 1 d . U
O3 O 0.4840(4) 0.7210(4) 0.5095(2) 0.0285(6) Uani 1 1 d . U
O4 O 0.2528(3) 0.5264(4) 0.3529(2) 0.0328(6) Uani 1 1 d . U
O5 O -0.0280(3) 0.3024(3) 0.2672(2) 0.0275(6) Uani 1 1 d . U
O6 O 0.1895(4) 0.4589(4) 0.1604(2) 0.0392(8) Uani 1 1 d . U
O7 O 0.5519(4) 0.7926(4) 0.3308(2) 0.0318(6) Uani 1 1 d . U
O8 O 0.6954(3) 1.0184(3) 0.2268(2) 0.0235(5) Uani 1 1 d . U
O9 O 0.4731(4) 0.7397(3) 0.1386(2) 0.0323(6) Uani 1 1 d . U
O10 O 0.2706(3) 0.5187(4) -0.0184(2) 0.0276(6) Uani 1 1 d . U
O11 O 0.5342(4) 0.5809(3) -0.1105(2) 0.0284(6) Uani 1 1 d . U
O12 O 0.3177(4) 0.7137(4) -0.1495(2) 0.0331(6) Uani 1 1 d . U
P1 P 0.45729(11) 0.67120(11) 0.61347(6) 0.0184(2) Uani 1 1 d D U
P2 P 0.53098(11) 0.86951(11) 0.23534(7) 0.0175(2) Uani 1 1 d . U
H2 H 0.395(5) 0.926(5) 0.241(3) 0.007(8) Uiso 1 1 d . .
P3 P 0.11697(11) 0.46988(11) 0.25927(7) 0.0187(2) Uani 1 1 d . U
H3 H 0.049(6) 0.588(6) 0.256(3) 0.027(11) Uiso 1 1 d . .
H1 H 0.601(4) 0.771(5) 0.676(3) 0.032 Uiso 1 1 d DR .
H4 H 0.246(6) 0.410(6) -0.197(4) 0.032 Uiso 1 1 d R .
P4 P 0.34470(12) 0.55706(11) -0.11667(6) 0.0195(2) Uani 1 1 d . U
C1 C 0.1772(6) 0.9195(7) 0.4399(4) 0.0489(12) Uani 1 1 d . U
H1A H 0.2932 0.9903 0.4413 0.059 Uiso 1 1 calc R .
C2 C 0.0383(8) 0.9240(7) 0.3810(4) 0.0507(12) Uani 1 1 d . U
H2A H 0.0393 0.9995 0.3349 0.061 Uiso 1 1 calc R .
C3 C -0.0532(7) 0.7201(7) 0.4736(4) 0.0504(12) Uani 1 1 d . U
H3A H -0.1260 0.6301 0.5026 0.060 Uiso 1 1 calc R .
N1 N 0.1156(5) 0.7933(5) 0.4959(3) 0.0407(9) Uani 1 1 d . U
H1B H 0.177(8) 0.771(8) 0.539(5) 0.052(17) Uiso 1 1 d . .
N2 N -0.1020(6) 0.7967(7) 0.4028(3) 0.0508(11) Uani 1 1 d . U
H2B H -0.208(10) 0.768(10) 0.373(6) 0.09(3) Uiso 1 1 d . .
C4 C 0.9266(10) 1.0182(12) -0.1216(4) 0.076(2) Uani 1 1 d . U
H4A H 0.9997 0.9993 -0.1662 0.091 Uiso 1 1 calc R .
C5 C 0.8036(9) 1.1258(9) -0.0137(4) 0.0603(16) Uani 1 1 d . U
H5 H 0.7710 1.1984 0.0302 0.072 Uiso 1 1 calc R .
C6 C 0.7278(9) 0.9711(12) -0.0305(6) 0.0775(19) Uani 1 1 d . U
H6 H 0.6348 0.9098 0.0017 0.093 Uiso 1 1 calc R .
N3 N 0.7875(8) 0.9089(6) -0.0928(4) 0.0685(16) Uani 1 1 d . U
H3B H 0.7439 0.8013 -0.1172 0.082 Uiso 1 1 calc R .
N4 N 0.9342(9) 1.1789(8) -0.0634(5) 0.0897(19) Uani 1 1 d . U
H4B H 1.0070 1.2819 -0.0627 0.108 Uiso 1 1 calc R .

loop_
_atom_site_aniso_label
_atom_site_aniso_U_11
_atom_site_aniso_U_22
_atom_site_aniso_U_33
_atom_site_aniso_U_23
_atom_site_aniso_U_13
_atom_site_aniso_U_12
Be1 0.0203(19) 0.020(2) 0.0179(19) 0.0050(16) 0.0030(15) 0.0072(16)
Be2 0.0180(19) 0.0172(19) 0.019(2) 0.0046(16) 0.0044(15) 0.0075(16)
Be3 0.023(2) 0.0167(19) 0.0185(19) 0.0013(15) 0.0046(16) 0.0057(16)
O1 0.0329(14) 0.0431(16) 0.0204(12) 0.0012(11) 0.0060(11) 0.0247(13)
O2 0.0309(14) 0.0267(14) 0.0403(16) 0.0091(12) 0.0097(12) 0.0166(12)
O3 0.0354(15) 0.0290(14) 0.0188(12) 0.0030(10) 0.0051(11) 0.0094(12)
O4 0.0204(13) 0.0409(16) 0.0275(14) 0.0043(12) -0.0018(10) 0.0017(11)
O5 0.0177(12) 0.0245(13) 0.0361(15) 0.0057(11) 0.0047(10) 0.0025(10)
O6 0.0304(15) 0.0482(18) 0.0271(14) -0.0024(13) 0.0135(12) 0.0011(13)
O7 0.0339(15) 0.0311(14) 0.0233(13) 0.0142(11) -0.0018(11) 0.0026(12)
O8 0.0258(13) 0.0152(11) 0.0272(13) 0.0035(10) 0.0052(10) 0.0047(10)
O9 0.0403(16) 0.0215(13) 0.0238(13) -0.0019(10) -0.0023(12) 0.0016(11)
O10 0.0273(13) 0.0322(14) 0.0190(12) 0.0043(10) 0.0014(10) 0.0066(11)
O11 0.0290(14) 0.0256(13) 0.0363(15) 0.0085(11) 0.0058(11) 0.0157(11)
O12 0.0473(17) 0.0337(15) 0.0278(14) 0.0088(12) -0.0004(12) 0.0267(14)
P1 0.0200(4) 0.0202(4) 0.0154(4) -0.0015(3) 0.0013(3) 0.0093(3)
P2 0.0177(4) 0.0149(4) 0.0185(4) 0.0041(3) 0.0006(3) 0.0046(3)
P3 0.0158(4) 0.0183(4) 0.0202(4) 0.0015(3) 0.0039(3) 0.0045(3)
P4 0.0245(4) 0.0205(4) 0.0142(4) 0.0013(3) -0.0023(3) 0.0108(3)
C1 0.032(2) 0.054(3) 0.049(3) 0.002(2) 0.010(2) 0.003(2)
C2 0.066(3) 0.058(3) 0.035(2) 0.016(2) 0.011(2) 0.028(3)
C3 0.048(3) 0.040(3) 0.048(3) 0.005(2) 0.007(2) -0.001(2)
N1 0.044(2) 0.047(2) 0.037(2) 0.0031(17) -0.0056(17) 0.0272(19)
N2 0.031(2) 0.079(3) 0.035(2) 0.001(2) -0.0038(16) 0.016(2)
C4 0.088(4) 0.151(7) 0.030(3) 0.029(3) 0.024(3) 0.085(5)
C5 0.075(4) 0.088(4) 0.040(3) -0.013(3) -0.009(3) 0.067(4)
C6 0.059(3) 0.099(4) 0.062(3) 0.014(3) 0.002(3) 0.016(3)
N3 0.102(4) 0.036(2) 0.043(3) 0.0017(19) -0.018(3) 0.006(2)
N4 0.093(3) 0.058(3) 0.092(4) 0.032(3) -0.025(3) 0.000(2)

loop_
_atom_type_symbol
_atom_type_description
_atom_type_scat_dispersion_real
_atom_type_scat_dispersion_imag
_atom_type_scat_source
C C 0.0033 0.0016 'International Tables Vol C Tables 4.2.6.8 and 6.1.1.4'
H H 0.0000 0.0000 'International Tables Vol C Tables 4.2.6.8 and 6.1.1.4'
Be Be 0.0005 0.0002 'International Tables Vol C Tables 4.2.6.8 and 6.1.1.4'
N N 0.0061 0.0033 'International Tables Vol C Tables 4.2.6.8 and 6.1.1.4'
O O 0.0106 0.0060 'International Tables Vol C Tables 4.2.6.8 and 6.1.1.4'
P P 0.1023 0.0942 'International Tables Vol C Tables 4.2.6.8 and 6.1.1.4'

loop_
_geom_angle_atom_site_label_1
_geom_angle_atom_site_label_2
_geom_angle_atom_site_label_3
_geom_angle
_geom_angle_site_symmetry_1
_geom_angle_site_symmetry_3
O2 Be1 O3 109.6(3) 2_666 .
O2 Be1 O7 104.0(3) 2_666 .
O3 Be1 O7 104.5(3) . .
O4 Be1 O2 111.5(3) . 2_666
O4 Be1 O3 110.2(3) . .
O4 Be1 O7 116.6(3) . .
O5 Be2 O1 107.6(3) . 2_566
O8 Be2 O1 111.0(3) 1_445 2_566
O8 Be2 O5 107.2(3) 1_445 .
O8 Be2 O12 107.7(3) 1_445 2_565
O12 Be2 O1 110.7(3) 2_565 2_566
O12 Be2 O5 112.6(3) 2_565 .
O6 Be3 O10 105.5(3) . .
O6 Be3 O11 105.1(3) . 2_665
O9 Be3 O6 116.6(3) . .
O9 Be3 O10 108.7(3) . .
O9 Be3 O11 111.4(3) . 2_665
O11 Be3 O10 109.2(3) 2_665 .
P1 O1 Be2 141.1(2) . 2_566
P1 O2 Be1 137.6(3) . 2_666
P1 O3 Be1 140.2(2) . .
P3 O4 Be1 142.5(3) . .
P3 O5 Be2 136.5(2) . .
P3 O6 Be3 145.2(3) . .
P2 O7 Be1 142.8(3) . .
P2 O8 Be2 135.6(2) . 1_665
P2 O9 Be3 139.5(3) . .
P4 O10 Be3 135.0(2) . .
P4 O11 Be3 136.4(2) . 2_665
P4 O12 Be2 140.6(3) . 2_565
O1 P1 H1 108(2) . .
O2 P1 O1 110.90(17) . .
O2 P1 H1 108(2) . .
O3 P1 O1 109.39(16) . .
O3 P1 O2 114.52(16) . .
O3 P1 H1 106(2) . .
O7 P2 O9 113.53(17) . .
O7 P2 H2 107.8(15) . .
O8 P2 O7 110.96(15) . .
O8 P2 O9 110.81(16) . .
O8 P2 H2 109.6(15) . .
O9 P2 H2 103.8(15) . .
O4 P3 H3 107.6(19) . .
O5 P3 O4 110.75(16) . .
O5 P3 H3 107.6(19) . .
O6 P3 O4 113.94(17) . .
O6 P3 O5 110.95(17) . .
O6 P3 H3 105.6(19) . .
O10 P4 O12 110.08(17) . .
O10 P4 H4 108.2(18) . .
O11 P4 O10 113.37(16) . .
O11 P4 O12 110.54(17) . .
O11 P4 H4 107.2(18) . .
O12 P4 H4 107.1(18) . .
C2 C1 H1A 126.6 . .
N1 C1 H1A 126.6 . .
N1 C1 C2 106.9(4) . .
C1 C2 H2A 127.0 . .
N2 C2 C1 106.0(5) . .
N2 C2 H2A 127.0 . .
N1 C3 H3A 126.2 . .
N1 C3 N2 107.6(5) . .
N2 C3 H3A 126.2 . .
C1 N1 H1B 124(4) . .
C3 N1 C1 109.9(4) . .
C3 N1 H1B 127(4) . .
C2 N2 H2B 125(5) . .
C3 N2 C2 109.7(4) . .
C3 N2 H2B 126(5) . .
N3 C4 H4A 129.9 . .
N3 C4 N4 100.1(5) . .
N4 C4 H4A 129.9 . .
C6 C5 H5 123.7 . .
C6 C5 N4 112.7(6) . .
N4 C5 H5 123.7 . .
C5 C6 H6 124.6 . .
N3 C6 C5 110.9(7) . .
N3 C6 H6 124.6 . .
C4 N3 H3B 123.0 . .
C6 N3 C4 114.0(6) . .
C6 N3 H3B 123.0 . .
C4 N4 H4B 129.0 . .
C5 N4 C4 102.1(5) . .
C5 N4 H4B 129.0 . .

loop_
_geom_bond_atom_site_label_1
_geom_bond_atom_site_label_2
_geom_bond_distance
_geom_bond_site_symmetry_2
Be1 O2 1.619(5) 2_666
Be1 O3 1.628(5) .
Be1 O4 1.595(5) .
Be1 O7 1.633(5) .
Be2 O1 1.630(5) 2_566
Be2 O5 1.627(5) .
Be2 O8 1.619(5) 1_445
Be2 O12 1.624(5) 2_565
Be3 O6 1.610(5) .
Be3 O9 1.605(5) .
Be3 O10 1.634(5) .
Be3 O11 1.632(5) 2_665
O1 Be2 1.630(5) 2_566
O1 P1 1.521(3) .
O2 Be1 1.619(5) 2_666
O2 P1 1.509(3) .
O3 P1 1.502(3) .
O4 P3 1.511(3) .
O5 P3 1.511(3) .
O6 P3 1.505(3) .
O7 P2 1.512(3) .
O8 Be2 1.619(5) 1_665
O8 P2 1.509(3) .
O9 P2 1.515(3) .
O10 P4 1.513(3) .
O11 Be3 1.632(5) 2_665
O11 P4 1.509(3) .
O12 Be2 1.624(5) 2_565
O12 P4 1.523(3) .
P1 H1 1.334(19) .
P2 H2 1.39(4) .
P3 H3 1.32(4) .
P4 H4 1.48(5) .
C1 H1A 0.9300 .
C1 C2 1.351(8) .
C1 N1 1.341(7) .
C2 H2A 0.9300 .
C2 N2 1.349(7) .
C3 H3A 0.9300 .
C3 N1 1.303(7) .
C3 N2 1.314(7) .
N1 H1B 0.82(6) .
N2 H2B 0.87(8) .
C4 H4A 0.9300 .
C4 N3 1.311(9) .
C4 N4 1.467(10) .
C5 H5 0.9300 .
C5 C6 1.213(10) .
C5 N4 1.288(9) .
C6 H6 0.9300 .
C6 N3 1.176(10) .
N3 H3B 0.8600 .
N4 H4B 0.8600 .
